data_4302595
loop_
_publ_author_name
'Eric M. Gale'
'Ashis K. Patra'
'Todd C. Harrop'

_publ_contact_author_address
;Department of Chemistry, The University of Georgia, 1001 Ceadr St,
 Athens, GA 30602,USA
;
_publ_contact_author_email tharrop@chem.uga.edu
_publ_contact_author_fax 1-706-542-9454
_publ_contact_author_name 'Todd C. Harrop'
_publ_contact_author_phone 1-706-542-3486
_publ_section_title
;
Versatile Methodology Toward NiN2S2 Complexes as Nickel Superoxide Dismutase
Models: Structure and Proton Affinity
;
_journal_name_full 'Inorganic Chemistry'
_journal_page_first 5620
_journal_page_last 5622
_journal_paper_doi 10.1021/ic9009042
_journal_volume 48
_journal_year 2009
_chemical_absolute_configuration rm
_chemical_formula_moiety 'C22 H32 Cl N3 Ni O S2'
_chemical_formula_sum 'C22 H32 Cl N3 Ni O S2'
_chemical_formula_weight 512.79
_chemical_name_systematic
;
 ?
;
_space_group_IT_number 2
_symmetry_cell_setting triclinic
_symmetry_space_group_name_Hall '-P 1'
_symmetry_space_group_name_H-M 'P -1'
_atom_sites_solution_hydrogens geom
_atom_sites_solution_primary direct
_atom_sites_solution_secondary difmap
_audit_creation_method SHELXL-97
_cell_angle_alpha 89.6870(10)
_cell_angle_beta 83.5130(10)
_cell_angle_gamma 66.3710(10)
_cell_formula_units_Z 2
_cell_length_a 9.4268(5)
_cell_length_b 9.4493(5)
_cell_length_c 15.4461(8)
_cell_measurement_reflns_used 9994
_cell_measurement_temperature 293(2)
_cell_measurement_theta_max 32.51
_cell_measurement_theta_min 2.35
_cell_volume 1251.26(11)
_computing_cell_refinement 'Bruker APEX II V2008.6-1'
_computing_data_collection 'Bruker APEX II V2008.6-1'
_computing_data_reduction 'Bruker APEX II V2008.6-1'
_computing_molecular_graphics 'Ortep-3 for Windows (Farrugia, 1997)'
_computing_publication_material 'WinGX publication routines (Farrugia, 1999)'
_computing_structure_refinement 'SHELXL-97 (Sheldrick, 1997)'
_computing_structure_solution 'SHELXS-97 (Sheldrick, 1997)'
_diffrn_ambient_temperature 293(2)
_diffrn_detector_area_resol_mean 0.5
_diffrn_measured_fraction_theta_full 0.994
_diffrn_measured_fraction_theta_max 0.994
_diffrn_measurement_device_type 'Bruker Smart CCD Area Detector'
_diffrn_measurement_method 'omega scans'
_diffrn_radiation_monochromator graphite
_diffrn_radiation_source 'fine-focus sealed tube'
_diffrn_radiation_type MoK\a
_diffrn_radiation_wavelength 0.71073
_diffrn_reflns_av_R_equivalents 0.0175
_diffrn_reflns_av_sigmaI/netI 0.0199
_diffrn_reflns_limit_h_max 13
_diffrn_reflns_limit_h_min -13
_diffrn_reflns_limit_k_max 13
_diffrn_reflns_limit_k_min -13
_diffrn_reflns_limit_l_max 22
_diffrn_reflns_limit_l_min -22
_diffrn_reflns_number 19789
_diffrn_reflns_theta_full 30.51
_diffrn_reflns_theta_max 30.51
_diffrn_reflns_theta_min 2.35
_exptl_absorpt_coefficient_mu 1.067
_exptl_absorpt_correction_T_max 0.8563
_exptl_absorpt_correction_T_min 0.6748
_exptl_absorpt_correction_type multi-scan
_exptl_absorpt_process_details SADABS(Sheldrick,1997)
_exptl_crystal_colour red
_exptl_crystal_density_diffrn 1.361
_exptl_crystal_density_method 'not measured'
_exptl_crystal_description rectangular
_exptl_crystal_F_000 540
_exptl_crystal_size_max 0.40
_exptl_crystal_size_mid 0.35
_exptl_crystal_size_min 0.15
_refine_diff_density_max 0.619
_refine_diff_density_min -0.697
_refine_diff_density_rms 0.121
_refine_ls_extinction_method none
_refine_ls_goodness_of_fit_ref 1.037
_refine_ls_hydrogen_treatment constr
_refine_ls_matrix_type full
_refine_ls_number_parameters 271
_refine_ls_number_reflns 7601
_refine_ls_number_restraints 0
_refine_ls_restrained_S_all 1.037
_refine_ls_R_factor_all 0.0464
_refine_ls_R_factor_gt 0.0369
_refine_ls_shift/su_max 0.000
_refine_ls_shift/su_mean 0.000
_refine_ls_structure_factor_coef Fsqd
_refine_ls_weighting_details 'calc w=1/[\s^2^(Fo^2^)+(0.0612P)^2^+0.3188P] where P=(Fo^2^+2Fc^2^)/3'
_refine_ls_weighting_scheme calc
_refine_ls_wR_factor_gt 0.1018
_refine_ls_wR_factor_ref 0.1098
_reflns_number_gt 6314
_reflns_number_total 7601
_reflns_threshold_expression >2sigma(I)
_cod_data_source_file ic9009042_si_002.cif
_cod_data_source_block
;
;
_cod_depositor_comments
;
The following automatic conversions were performed:
'_symmetry_cell_setting' value 'Triclinic' changed to 'triclinic'
according to '/home/saulius/struct/CIF-dictionaries/cif_core.dic'
dictionary named 'cif_core.dic' version 2.4.1 from 2010-06-29.

Automatic conversion script
Id: cif_fix_enum 1527 2010-12-29 10:47:43Z saulius 
;
_cod_database_code 4302595

loop_
_symmetry_equiv_pos_as_xyz
'x, y, z'
'-x, -y, -z'

loop_
_atom_site_label
_atom_site_type_symbol
_atom_site_fract_x
_atom_site_fract_y
_atom_site_fract_z
_atom_site_U_iso_or_equiv
_atom_site_adp_type
_atom_site_occupancy
_atom_site_symmetry_multiplicity
_atom_site_calc_flag
_atom_site_refinement_flags
_atom_site_disorder_assembly
_atom_site_disorder_group
Ni1 Ni 0.15162(2) 0.13973(2) 0.245926(13) 0.03605(7) Uani 1 1 d . . .
Cl1 Cl 0.67107(9) 0.21316(10) 0.52916(6) 0.0952(2) Uani 1 1 d . . .
S2 S 0.06329(5) 0.29612(5) 0.36396(3) 0.04692(11) Uani 1 1 d . . .
S1 S 0.21957(6) 0.30591(6) 0.17781(3) 0.05192(12) Uani 1 1 d . . .
O1 O 0.2947(3) -0.23914(18) 0.09352(11) 0.0813(6) Uani 1 1 d . . .
N1 N 0.23745(19) 0.00670(17) 0.14750(10) 0.0476(3) Uani 1 1 d . . .
N2 N 0.08972(16) -0.02380(16) 0.28877(9) 0.0390(3) Uani 1 1 d . . .
N3 N 0.68569(19) 0.4218(2) 0.16865(11) 0.0511(4) Uani 1 1 d . . .
C1 C 0.2998(4) 0.2000(3) 0.07320(19) 0.0884(9) Uani 1 1 d . . .
H1A H 0.2250 0.2436 0.0318 0.106 Uiso 1 1 calc R . .
H1B H 0.3937 0.2142 0.0516 0.106 Uiso 1 1 calc R . .
C2 C 0.3361(4) 0.0396(3) 0.07710(16) 0.0830(9) Uani 1 1 d . . .
H2A H 0.4446 -0.0145 0.0862 0.100 Uiso 1 1 calc R . .
H2B H 0.3221 0.0015 0.0219 0.100 Uiso 1 1 calc R . .
C3 C 0.2312(3) -0.1298(2) 0.14882(12) 0.0524(4) Uani 1 1 d . . .
C4 C 0.1361(2) -0.1445(2) 0.23047(12) 0.0454(4) Uani 1 1 d . . .
C5 C 0.1016(3) -0.2714(2) 0.24676(16) 0.0604(5) Uani 1 1 d . . .
H5 H 0.1347 -0.3530 0.2056 0.073 Uiso 1 1 calc R . .
C6 C 0.0168(3) -0.2757(3) 0.32558(17) 0.0653(6) Uani 1 1 d . . .
H6 H -0.0073 -0.3605 0.3381 0.078 Uiso 1 1 calc R . .
C7 C -0.0311(3) -0.1524(3) 0.38493(15) 0.0593(5) Uani 1 1 d . . .
H7 H -0.0886 -0.1526 0.4380 0.071 Uiso 1 1 calc R . .
C8 C 0.0072(2) -0.0285(2) 0.36461(12) 0.0482(4) Uani 1 1 d . . .
H8 H -0.0252 0.0544 0.4049 0.058 Uiso 1 1 calc R . .
C9 C 0.2336(2) 0.2687(2) 0.41056(10) 0.0417(3) Uani 1 1 d . . .
C10 C 0.2323(2) 0.3779(2) 0.47133(12) 0.0497(4) Uani 1 1 d . . .
H10 H 0.1404 0.4643 0.4873 0.060 Uiso 1 1 calc R . .
C11 C 0.3651(3) 0.3604(3) 0.50848(13) 0.0580(5) Uani 1 1 d . . .
H11 H 0.3618 0.4342 0.5492 0.070 Uiso 1 1 calc R . .
C12 C 0.5015(3) 0.2337(3) 0.48500(14) 0.0596(5) Uani 1 1 d . . .
C13 C 0.5066(3) 0.1228(3) 0.42588(16) 0.0683(6) Uani 1 1 d . . .
H13 H 0.5991 0.0365 0.4107 0.082 Uiso 1 1 calc R . .
C14 C 0.3742(3) 0.1400(2) 0.38927(14) 0.0585(5) Uani 1 1 d . . .
H14 H 0.3784 0.0645 0.3495 0.070 Uiso 1 1 calc R . .
C15 C 0.5152(2) 0.4608(3) 0.19939(14) 0.0586(5) Uani 1 1 d . . .
H15A H 0.4538 0.5631 0.1806 0.070 Uiso 1 1 calc R . .
H15B H 0.4844 0.3882 0.1708 0.070 Uiso 1 1 calc R . .
C16 C 0.4753(4) 0.4579(5) 0.29614(19) 0.1034(11) Uani 1 1 d . . .
H16A H 0.3656 0.4838 0.3094 0.155 Uiso 1 1 calc R . .
H16B H 0.5021 0.5316 0.3253 0.155 Uiso 1 1 calc R . .
H16C H 0.5329 0.3563 0.3156 0.155 Uiso 1 1 calc R . .
C17 C 0.7857(3) 0.2589(3) 0.1887(2) 0.0833(8) Uani 1 1 d . . .
H17A H 0.7770 0.2503 0.2515 0.100 Uiso 1 1 calc R . .
H17B H 0.8935 0.2388 0.1685 0.100 Uiso 1 1 calc R . .
C18 C 0.7463(5) 0.1351(4) 0.1486(3) 0.1294(17) Uani 1 1 d . . .
H18A H 0.8165 0.0351 0.1643 0.194 Uiso 1 1 calc R . .
H18B H 0.7564 0.1407 0.0862 0.194 Uiso 1 1 calc R . .
H18C H 0.6411 0.1510 0.1698 0.194 Uiso 1 1 calc R . .
C19 C 0.7451(3) 0.5241(3) 0.21523(16) 0.0695(6) Uani 1 1 d . . .
H19A H 0.7379 0.5050 0.2770 0.083 Uiso 1 1 calc R . .
H19B H 0.8545 0.4942 0.1942 0.083 Uiso 1 1 calc R . .
C20 C 0.6605(5) 0.6939(4) 0.2042(3) 0.1122(13) Uani 1 1 d . . .
H20A H 0.7058 0.7496 0.2354 0.168 Uiso 1 1 calc R . .
H20B H 0.5525 0.7261 0.2267 0.168 Uiso 1 1 calc R . .
H20C H 0.6688 0.7150 0.1434 0.168 Uiso 1 1 calc R . .
C21 C 0.6936(3) 0.4474(3) 0.07160(13) 0.0632(5) Uani 1 1 d . . .
H21A H 0.6512 0.3834 0.0441 0.076 Uiso 1 1 calc R . .
H21B H 0.6280 0.5545 0.0627 0.076 Uiso 1 1 calc R . .
C22 C 0.8563(4) 0.4114(6) 0.0269(2) 0.1161(14) Uani 1 1 d . . .
H22A H 0.8522 0.4301 -0.0341 0.174 Uiso 1 1 calc R . .
H22B H 0.9217 0.3049 0.0341 0.174 Uiso 1 1 calc R . .
H22C H 0.8984 0.4763 0.0525 0.174 Uiso 1 1 calc R . .

loop_
_atom_site_aniso_label
_atom_site_aniso_U_11
_atom_site_aniso_U_22
_atom_site_aniso_U_33
_atom_site_aniso_U_23
_atom_site_aniso_U_13
_atom_site_aniso_U_12
Ni1 0.03674(11) 0.03526(11) 0.03584(11) -0.00582(7) -0.00012(7) -0.01520(8)
Cl1 0.0709(4) 0.1100(6) 0.1006(5) -0.0167(4) -0.0372(4) -0.0247(4)
S2 0.0430(2) 0.0489(2) 0.0473(2) -0.01674(18) 0.00336(17) -0.01899(18)
S1 0.0591(3) 0.0471(2) 0.0548(3) -0.00384(19) 0.0051(2) -0.0299(2)
O1 0.1276(16) 0.0491(8) 0.0583(9) -0.0217(7) 0.0169(10) -0.0334(9)
N1 0.0583(9) 0.0415(7) 0.0411(7) -0.0078(6) 0.0089(6) -0.0218(7)
N2 0.0398(6) 0.0362(6) 0.0404(7) -0.0012(5) -0.0048(5) -0.0149(5)
N3 0.0460(8) 0.0680(10) 0.0464(8) 0.0073(7) -0.0134(6) -0.0283(7)
C1 0.112(2) 0.0810(17) 0.0733(16) -0.0167(13) 0.0439(15) -0.0543(17)
C2 0.125(2) 0.0650(14) 0.0537(12) -0.0153(10) 0.0386(14) -0.0451(15)
C3 0.0664(12) 0.0418(9) 0.0441(9) -0.0085(7) 0.0011(8) -0.0186(8)
C4 0.0518(9) 0.0369(8) 0.0465(9) -0.0021(6) -0.0063(7) -0.0168(7)
C5 0.0767(14) 0.0406(9) 0.0686(13) -0.0010(8) -0.0089(11) -0.0283(9)
C6 0.0748(14) 0.0522(11) 0.0800(15) 0.0163(10) -0.0131(12) -0.0363(11)
C7 0.0600(12) 0.0637(12) 0.0609(12) 0.0150(10) -0.0040(9) -0.0327(10)
C8 0.0500(9) 0.0518(10) 0.0444(9) 0.0019(7) -0.0014(7) -0.0235(8)
C9 0.0484(9) 0.0429(8) 0.0342(7) -0.0038(6) -0.0007(6) -0.0199(7)
C10 0.0499(9) 0.0535(10) 0.0427(9) -0.0149(7) 0.0032(7) -0.0199(8)
C11 0.0642(12) 0.0675(12) 0.0459(10) -0.0148(9) -0.0049(8) -0.0305(10)
C12 0.0581(11) 0.0681(13) 0.0530(11) -0.0014(9) -0.0171(9) -0.0231(10)
C13 0.0619(12) 0.0588(12) 0.0680(14) -0.0108(10) -0.0211(11) -0.0037(10)
C14 0.0648(12) 0.0457(10) 0.0560(11) -0.0125(8) -0.0158(9) -0.0106(9)
C15 0.0494(10) 0.0782(14) 0.0559(11) 0.0076(10) -0.0060(8) -0.0339(10)
C16 0.099(2) 0.170(4) 0.0626(16) 0.0069(19) 0.0049(15) -0.080(2)
C17 0.0714(16) 0.0750(16) 0.103(2) 0.0153(15) -0.0413(15) -0.0211(13)
C18 0.135(3) 0.0627(18) 0.191(5) 0.009(2) -0.079(3) -0.0253(19)
C19 0.0716(14) 0.0954(18) 0.0628(13) 0.0034(12) -0.0219(11) -0.0522(14)
C20 0.134(3) 0.089(2) 0.143(3) 0.003(2) -0.053(3) -0.066(2)
C21 0.0628(12) 0.0918(16) 0.0447(10) 0.0026(10) -0.0074(9) -0.0410(12)
C22 0.093(2) 0.206(4) 0.0733(19) -0.007(2) 0.0124(16) -0.091(3)

loop_
_atom_type_symbol
_atom_type_description
_atom_type_scat_dispersion_real
_atom_type_scat_dispersion_imag
_atom_type_scat_source
C C 0.0033 0.0016 'International Tables Vol C Tables 4.2.6.8 and 6.1.1.4'
H H 0.0000 0.0000 'International Tables Vol C Tables 4.2.6.8 and 6.1.1.4'
N N 0.0061 0.0033 'International Tables Vol C Tables 4.2.6.8 and 6.1.1.4'
O O 0.0106 0.0060 'International Tables Vol C Tables 4.2.6.8 and 6.1.1.4'
S S 0.1246 0.1234 'International Tables Vol C Tables 4.2.6.8 and 6.1.1.4'
Cl Cl 0.1484 0.1585 'International Tables Vol C Tables 4.2.6.8 and 6.1.1.4'
Ni Ni 0.3393 1.1124 'International Tables Vol C Tables 4.2.6.8 and 6.1.1.4'

loop_
_geom_angle_atom_site_label_1
_geom_angle_atom_site_label_2
_geom_angle_atom_site_label_3
_geom_angle
_geom_angle_site_symmetry_1
_geom_angle_site_symmetry_3
_geom_angle_publ_flag
N1 Ni1 N2 83.25(6) . . ?
N1 Ni1 S1 88.31(5) . . ?
N2 Ni1 S1 170.64(4) . . ?
N1 Ni1 S2 176.73(5) . . ?
N2 Ni1 S2 98.18(4) . . ?
S1 Ni1 S2 90.45(2) . . ?
C9 S2 Ni1 103.32(6) . . ?
C1 S1 Ni1 99.07(8) . . ?
C3 N1 C2 119.56(16) . . ?
C3 N1 Ni1 118.70(13) . . ?
C2 N1 Ni1 120.69(13) . . ?
C8 N2 C4 118.56(15) . . ?
C8 N2 Ni1 129.02(12) . . ?
C4 N2 Ni1 112.40(12) . . ?
C17 N3 C21 112.4(2) . . ?
C17 N3 C15 110.98(19) . . ?
C21 N3 C15 105.48(15) . . ?
C17 N3 C19 105.98(18) . . ?
C21 N3 C19 110.76(17) . . ?
C15 N3 C19 111.38(18) . . ?
C2 C1 S1 113.70(19) . . ?
C2 C1 H1A 108.8 . . ?
S1 C1 H1A 108.8 . . ?
C2 C1 H1B 108.8 . . ?
S1 C1 H1B 108.8 . . ?
H1A C1 H1B 107.7 . . ?
C1 C2 N1 111.72(19) . . ?
C1 C2 H2A 109.3 . . ?
N1 C2 H2A 109.3 . . ?
C1 C2 H2B 109.3 . . ?
N1 C2 H2B 109.3 . . ?
H2A C2 H2B 107.9 . . ?
O1 C3 N1 128.0(2) . . ?
O1 C3 C4 121.10(18) . . ?
N1 C3 C4 110.93(15) . . ?
N2 C4 C5 122.03(18) . . ?
N2 C4 C3 114.38(15) . . ?
C5 C4 C3 123.56(17) . . ?
C4 C5 C6 119.0(2) . . ?
C4 C5 H5 120.5 . . ?
C6 C5 H5 120.5 . . ?
C7 C6 C5 119.00(19) . . ?
C7 C6 H6 120.5 . . ?
C5 C6 H6 120.5 . . ?
C6 C7 C8 119.1(2) . . ?
C6 C7 H7 120.4 . . ?
C8 C7 H7 120.4 . . ?
N2 C8 C7 122.26(18) . . ?
N2 C8 H8 118.9 . . ?
C7 C8 H8 118.9 . . ?
C10 C9 C14 117.22(17) . . ?
C10 C9 S2 120.03(14) . . ?
C14 C9 S2 122.74(14) . . ?
C11 C10 C9 121.40(18) . . ?
C11 C10 H10 119.3 . . ?
C9 C10 H10 119.3 . . ?
C12 C11 C10 119.70(18) . . ?
C12 C11 H11 120.1 . . ?
C10 C11 H11 120.1 . . ?
C11 C12 C13 120.5(2) . . ?
C11 C12 Cl1 120.11(17) . . ?
C13 C12 Cl1 119.40(18) . . ?
C12 C13 C14 119.7(2) . . ?
C12 C13 H13 120.1 . . ?
C14 C13 H13 120.1 . . ?
C13 C14 C9 121.47(18) . . ?
C13 C14 H14 119.3 . . ?
C9 C14 H14 119.3 . . ?
C16 C15 N3 115.4(2) . . ?
C16 C15 H15A 108.4 . . ?
N3 C15 H15A 108.4 . . ?
C16 C15 H15B 108.4 . . ?
N3 C15 H15B 108.4 . . ?
H15A C15 H15B 107.5 . . ?
C15 C16 H16A 109.5 . . ?
C15 C16 H16B 109.5 . . ?
H16A C16 H16B 109.5 . . ?
C15 C16 H16C 109.5 . . ?
H16A C16 H16C 109.5 . . ?
H16B C16 H16C 109.5 . . ?
N3 C17 C18 115.3(2) . . ?
N3 C17 H17A 108.5 . . ?
C18 C17 H17A 108.5 . . ?
N3 C17 H17B 108.5 . . ?
C18 C17 H17B 108.5 . . ?
H17A C17 H17B 107.5 . . ?
C17 C18 H18A 109.5 . . ?
C17 C18 H18B 109.5 . . ?
H18A C18 H18B 109.5 . . ?
C17 C18 H18C 109.5 . . ?
H18A C18 H18C 109.5 . . ?
H18B C18 H18C 109.5 . . ?
C20 C19 N3 115.1(2) . . ?
C20 C19 H19A 108.5 . . ?
N3 C19 H19A 108.5 . . ?
C20 C19 H19B 108.5 . . ?
N3 C19 H19B 108.5 . . ?
H19A C19 H19B 107.5 . . ?
C19 C20 H20A 109.5 . . ?
C19 C20 H20B 109.5 . . ?
H20A C20 H20B 109.5 . . ?
C19 C20 H20C 109.5 . . ?
H20A C20 H20C 109.5 . . ?
H20B C20 H20C 109.5 . . ?
C22 C21 N3 114.2(2) . . ?
C22 C21 H21A 108.7 . . ?
N3 C21 H21A 108.7 . . ?
C22 C21 H21B 108.7 . . ?
N3 C21 H21B 108.7 . . ?
H21A C21 H21B 107.6 . . ?
C21 C22 H22A 109.5 . . ?
C21 C22 H22B 109.5 . . ?
H22A C22 H22B 109.5 . . ?
C21 C22 H22C 109.5 . . ?
H22A C22 H22C 109.5 . . ?
H22B C22 H22C 109.5 . . ?

loop_
_geom_bond_atom_site_label_1
_geom_bond_atom_site_label_2
_geom_bond_distance
_geom_bond_site_symmetry_2
_geom_bond_publ_flag
Ni1 N1 1.8638(14) . ?
Ni1 N2 1.9470(14) . ?
Ni1 S1 2.1492(5) . ?
Ni1 S2 2.2139(4) . ?
Cl1 C12 1.748(2) . ?
S2 C9 1.7574(18) . ?
S1 C1 1.822(3) . ?
O1 C3 1.247(2) . ?
N1 C3 1.314(2) . ?
N1 C2 1.464(3) . ?
N2 C8 1.342(2) . ?
N2 C4 1.351(2) . ?
N3 C17 1.500(3) . ?
N3 C21 1.515(3) . ?
N3 C15 1.516(3) . ?
N3 C19 1.516(3) . ?
C1 C2 1.416(4) . ?
C1 H1A 0.9700 . ?
C1 H1B 0.9700 . ?
C2 H2A 0.9700 . ?
C2 H2B 0.9700 . ?
C3 C4 1.502(3) . ?
C4 C5 1.378(3) . ?
C5 C6 1.389(3) . ?
C5 H5 0.9300 . ?
C6 C7 1.377(3) . ?
C6 H6 0.9300 . ?
C7 C8 1.382(3) . ?
C7 H7 0.9300 . ?
C8 H8 0.9300 . ?
C9 C10 1.394(2) . ?
C9 C14 1.399(3) . ?
C10 C11 1.385(3) . ?
C10 H10 0.9300 . ?
C11 C12 1.372(3) . ?
C11 H11 0.9300 . ?
C12 C13 1.377(3) . ?
C13 C14 1.379(3) . ?
C13 H13 0.9300 . ?
C14 H14 0.9300 . ?
C15 C16 1.502(3) . ?
C15 H15A 0.9700 . ?
C15 H15B 0.9700 . ?
C16 H16A 0.9600 . ?
C16 H16B 0.9600 . ?
C16 H16C 0.9600 . ?
C17 C18 1.517(5) . ?
C17 H17A 0.9700 . ?
C17 H17B 0.9700 . ?
C18 H18A 0.9600 . ?
C18 H18B 0.9600 . ?
C18 H18C 0.9600 . ?
C19 C20 1.497(4) . ?
C19 H19A 0.9700 . ?
C19 H19B 0.9700 . ?
C20 H20A 0.9600 . ?
C20 H20B 0.9600 . ?
C20 H20C 0.9600 . ?
C21 C22 1.513(4) . ?
C21 H21A 0.9700 . ?
C21 H21B 0.9700 . ?
C22 H22A 0.9600 . ?
C22 H22B 0.9600 . ?
C22 H22C 0.9600 . ?
